data_7712759
loop_
_publ_author_name
'Werner, Luis'
'Hock, Andreas'
'Luz, Christian'
'Riethmann, Melanie'
'Radius, Udo'

_publ_section_title
;
 Subvalent Group 13 Molecules by Carbene-induced Hydrogen Abstraction
;
_journal_name_full 'Dalton Transactions'
_journal_paper_doi 10.1039/D3DT00765K
_journal_year 2023
_chemical_formula_moiety 'C17 H29 Al N2'
_chemical_formula_sum 'C17 H29 Al N2'
_chemical_formula_weight 288.40
_space_group_crystal_system orthorhombic
_space_group_IT_number 61
_space_group_name_Hall '-P 2ac 2ab'
_space_group_name_H-M_alt 'P b c a'
_atom_sites_solution_hydrogens mixed
_atom_sites_solution_primary dual
_atom_sites_solution_secondary difmap
_audit_creation_method SHELXL-2018/3
_audit_update_record
;
2023-03-13 deposited with the CCDC.	2023-04-10 downloaded from the CCDC.
;
_cell_angle_alpha 90
_cell_angle_beta 90
_cell_angle_gamma 90
_cell_formula_units_Z 8
_cell_length_a 11.1648(10)
_cell_length_b 15.7523(16)
_cell_length_c 20.0390(16)
_cell_measurement_reflns_used 31236
_cell_measurement_temperature 100(10)
_cell_measurement_theta_max 48.46
_cell_measurement_theta_min 17.61
_cell_volume 3524.3(6)
_computing_cell_refinement 'Saint+ ver. 7.68A (Bruker AXS)'
_computing_data_collection 'APEX2 ver. 2014.9 (Bruker AXS)'
_computing_data_reduction 'Saint+ ver. 7.68A (Bruker AXS)'
_computing_molecular_graphics 'XP ver. 5.1 (Bruker AXS, 1998)'
_computing_publication_material 'SHELXL-2014/6 (Sheldrick, 2014)'
_computing_structure_refinement 'SHELXL-2014/6 (Sheldrick, 2014)'
_computing_structure_solution 'SHELXL-2014/6 (Sheldrick, 2014)'
_diffrn_ambient_temperature 100(10)
_diffrn_measured_fraction_theta_full 1.000
_diffrn_measured_fraction_theta_max 1.000
_diffrn_measurement_device_type 'Bruker X8-APEX II'
_diffrn_measurement_method '\w and \f scans'
_diffrn_radiation_type MoK\a
_diffrn_radiation_wavelength 0.71073
_diffrn_reflns_av_R_equivalents 0.0472
_diffrn_reflns_av_unetI/netI 0.0291
_diffrn_reflns_Laue_measured_fraction_full 1.000
_diffrn_reflns_Laue_measured_fraction_max 1.000
_diffrn_reflns_limit_h_max 13
_diffrn_reflns_limit_h_min -13
_diffrn_reflns_limit_k_max 19
_diffrn_reflns_limit_k_min -19
_diffrn_reflns_limit_l_max 24
_diffrn_reflns_limit_l_min -24
_diffrn_reflns_number 28348
_diffrn_reflns_point_group_measured_fraction_full 1.000
_diffrn_reflns_point_group_measured_fraction_max 1.000
_diffrn_reflns_theta_full 25.242
_diffrn_reflns_theta_max 26.019
_diffrn_reflns_theta_min 2.033
_diffrn_source 'rotating anode X-ray tube'
_exptl_absorpt_coefficient_mu 0.109
_exptl_absorpt_correction_type none
_exptl_absorpt_process_details 'SADABS-2016/2 - BRUKER AXS'
_exptl_crystal_colour colourless
_exptl_crystal_density_diffrn 1.087
_exptl_crystal_description block
_exptl_crystal_F_000 1264
_exptl_crystal_size_max 0.374
_exptl_crystal_size_mid 0.359
_exptl_crystal_size_min 0.276
_refine_diff_density_max 0.896
_refine_diff_density_min -0.247
_refine_diff_density_rms 0.048
_refine_ls_extinction_method none
_refine_ls_goodness_of_fit_ref 1.031
_refine_ls_hydrogen_treatment mixed
_refine_ls_matrix_type full
_refine_ls_number_parameters 199
_refine_ls_number_reflns 3474
_refine_ls_number_restraints 1
_refine_ls_restrained_S_all 1.113
_refine_ls_R_factor_all 0.0569
_refine_ls_R_factor_gt 0.0419
_refine_ls_shift/su_max 0.001
_refine_ls_shift/su_mean 0.000
_refine_ls_structure_factor_coef Fsqd
_refine_ls_weighting_details 'w=1/[\s^2^(Fo^2^)+(0.0563P)^2^+2.2147P] where P=(Fo^2^+2Fc^2^)/3'
_refine_ls_weighting_scheme calc
_refine_ls_wR_factor_gt 0.1071
_refine_ls_wR_factor_ref 0.1162
_reflns_Friedel_coverage 0.000
_reflns_number_gt 2783
_reflns_number_total 3474
_reflns_threshold_expression 'I > 2\s(I)'
_cod_data_source_file d3dt00765k2.cif
_cod_data_source_block compound_5
_cod_database_code 7712759
_shelx_shelxl_version_number 2018/3
_shelx_space_group_comment
;
The symmetry employed for this shelxl refinement is uniquely defined
by the following loop, which should always be used as a source of
symmetry information in preference to the above space-group names.
They are only intended as comments.
;
_shelx_estimated_absorpt_t_min 0.960
_shelx_estimated_absorpt_t_max 0.970

loop_
_space_group_symop_operation_xyz
'x, y, z'
'-x+1/2, -y, z+1/2'
'-x, y+1/2, -z+1/2'
'x+1/2, -y+1/2, -z'
'-x, -y, -z'
'x-1/2, y, -z-1/2'
'x, -y-1/2, z-1/2'
'-x-1/2, y-1/2, z'

loop_
_atom_site_label
_atom_site_type_symbol
_atom_site_fract_x
_atom_site_fract_y
_atom_site_fract_z
_atom_site_U_iso_or_equiv
_atom_site_adp_type
_atom_site_occupancy
_atom_site_site_symmetry_order
_atom_site_calc_flag
_atom_site_refinement_flags_posn
_atom_site_refinement_flags_adp
_atom_site_refinement_flags_occupancy
_atom_site_disorder_assembly
_atom_site_disorder_group
Al1 Al 0.44024(5) 0.22555(3) 0.29973(3) 0.01812(16) Uani 1 1 d D . . . .
N1 N 0.65755(12) 0.31363(8) 0.36020(7) 0.0146(3) Uani 1 1 d . . . . .
N2 N 0.54242(12) 0.40439(8) 0.31395(7) 0.0151(3) Uani 1 1 d . . . . .
C1 C 0.55232(15) 0.32070(10) 0.32737(8) 0.0150(3) Uani 1 1 d . . . . .
C005 C 0.40433(15) 0.18771(11) 0.42835(8) 0.0171(4) Uani 1 1 d . . . . .
C006 C 0.27400(15) 0.28856(11) 0.38418(8) 0.0172(4) Uani 1 1 d . . . . .
C11 C 0.31713(16) 0.20175(11) 0.37466(8) 0.0186(4) Uani 1 1 d . . . . .
C008 C 0.41936(15) 0.26254(11) 0.46271(8) 0.0164(4) Uani 1 1 d . . . . .
C009 C 0.33824(15) 0.32498(10) 0.43565(8) 0.0164(4) Uani 1 1 d . . . . .
C00A C 0.64038(16) 0.44929(11) 0.33834(8) 0.0185(4) Uani 1 1 d . . . . .
C00B C 0.71332(16) 0.39151(11) 0.36730(8) 0.0181(4) Uani 1 1 d . . . . .
C00C C 0.70851(16) 0.23446(10) 0.38542(9) 0.0201(4) Uani 1 1 d . . . . .
H00A H 0.655338 0.188299 0.375403 0.030 Uiso 1 1 calc R U . . .
H00B H 0.719037 0.238525 0.432864 0.030 Uiso 1 1 calc R U . . .
H00C H 0.784657 0.224543 0.364580 0.030 Uiso 1 1 calc R U . . .
C00D C 0.50837(17) 0.28218(12) 0.51657(9) 0.0224(4) Uani 1 1 d . . . . .
H00D H 0.555609 0.232605 0.525701 0.034 Uiso 1 1 calc R U . . .
H00E H 0.466699 0.299051 0.556328 0.034 Uiso 1 1 calc R U . . .
H00F H 0.559775 0.327476 0.502184 0.034 Uiso 1 1 calc R U . . .
C00E C 0.46446(17) 0.10354(11) 0.44051(10) 0.0250(4) Uani 1 1 d . . . . .
H00G H 0.503205 0.084971 0.400309 0.038 Uiso 1 1 calc R U . . .
H00H H 0.405576 0.062402 0.453663 0.038 Uiso 1 1 calc R U . . .
H00I H 0.522941 0.109586 0.475308 0.038 Uiso 1 1 calc R U . . .
C00F C 0.44110(16) 0.44391(12) 0.27993(10) 0.0234(4) Uani 1 1 d . . . . .
H00J H 0.470102 0.480831 0.245415 0.035 Uiso 1 1 calc R U . . .
H00K H 0.395103 0.476216 0.311452 0.035 Uiso 1 1 calc R U . . .
H00L H 0.391474 0.400664 0.260572 0.035 Uiso 1 1 calc R U . . .
C00G C 0.33326(18) 0.41547(11) 0.45931(9) 0.0261(4) Uani 1 1 d . . . . .
H00M H 0.408524 0.442714 0.450476 0.039 Uiso 1 1 calc R U . . .
H00N H 0.317557 0.416533 0.506403 0.039 Uiso 1 1 calc R U . . .
H00O H 0.270519 0.444957 0.436160 0.039 Uiso 1 1 calc R U . . .
C00H C 0.83109(17) 0.40060(13) 0.40158(10) 0.0298(5) Uani 1 1 d . . . . .
H00P H 0.891846 0.372161 0.376101 0.045 Uiso 1 1 calc R U . . .
H00Q H 0.826431 0.375801 0.445265 0.045 Uiso 1 1 calc R U . . .
H00R H 0.850853 0.459711 0.405462 0.045 Uiso 1 1 calc R U . . .
C00I C 0.23419(17) 0.13107(12) 0.35112(9) 0.0266(4) Uani 1 1 d . . . . .
H00S H 0.192064 0.149250 0.311882 0.040 Uiso 1 1 calc R U . . .
H00T H 0.177634 0.117976 0.385714 0.040 Uiso 1 1 calc R U . . .
H00U H 0.280581 0.081417 0.340944 0.040 Uiso 1 1 calc R U . . .
C00J C 0.17533(16) 0.32793(13) 0.34337(9) 0.0264(4) Uani 1 1 d . . . . .
H00V H 0.197129 0.326967 0.297038 0.040 Uiso 1 1 calc R U . . .
H00W H 0.163296 0.385585 0.357384 0.040 Uiso 1 1 calc R U . . .
H00X H 0.102669 0.296356 0.349681 0.040 Uiso 1 1 calc R U . . .
C00K C 0.65275(19) 0.54289(11) 0.33120(10) 0.0305(5) Uani 1 1 d . . . . .
H00Y H 0.652201 0.557682 0.284727 0.046 Uiso 1 1 calc R U . . .
H00Z H 0.726866 0.560902 0.350932 0.046 Uiso 1 1 calc R U . . .
H010 H 0.587171 0.570472 0.353329 0.046 Uiso 1 1 calc R U . . .
H1 H 0.5109(14) 0.1522(9) 0.2849(8) 0.005(4) Uiso 1 1 d D . . . .
H2 H 0.3783(16) 0.2566(11) 0.2334(9) 0.014(4) Uiso 1 1 d . . . . .

loop_
_atom_site_aniso_label
_atom_site_aniso_U_11
_atom_site_aniso_U_22
_atom_site_aniso_U_33
_atom_site_aniso_U_23
_atom_site_aniso_U_13
_atom_site_aniso_U_12
Al1 0.0194(3) 0.0189(3) 0.0161(3) -0.0021(2) 0.0012(2) -0.0057(2)
N1 0.0144(7) 0.0132(7) 0.0160(7) 0.0009(5) 0.0012(6) -0.0012(5)
N2 0.0170(7) 0.0140(7) 0.0142(7) 0.0012(5) 0.0004(6) 0.0007(6)
C1 0.0157(8) 0.0164(8) 0.0129(8) 0.0000(6) 0.0029(7) 0.0006(6)
C005 0.0181(8) 0.0176(8) 0.0155(8) 0.0033(7) 0.0036(7) -0.0004(7)
C006 0.0144(8) 0.0212(9) 0.0159(8) 0.0033(7) 0.0029(7) 0.0000(7)
C11 0.0191(9) 0.0193(9) 0.0173(9) -0.0010(7) 0.0020(7) -0.0035(7)
C008 0.0165(8) 0.0189(8) 0.0138(8) 0.0012(7) 0.0022(7) 0.0002(7)
C009 0.0168(8) 0.0172(8) 0.0150(8) 0.0014(6) 0.0038(7) 0.0009(7)
C00A 0.0234(9) 0.0146(8) 0.0175(9) -0.0003(7) -0.0005(7) -0.0033(7)
C00B 0.0213(9) 0.0169(8) 0.0159(8) 0.0003(7) -0.0004(7) -0.0046(7)
C00C 0.0196(9) 0.0155(9) 0.0251(9) 0.0048(7) 0.0008(8) 0.0036(7)
C00D 0.0217(9) 0.0290(10) 0.0165(9) -0.0008(7) -0.0007(7) 0.0004(8)
C00E 0.0295(10) 0.0195(9) 0.0261(10) 0.0039(7) 0.0062(8) 0.0036(8)
C00F 0.0231(9) 0.0212(9) 0.0261(10) 0.0043(7) -0.0054(8) 0.0044(8)
C00G 0.0326(11) 0.0206(9) 0.0249(10) -0.0018(8) 0.0013(8) 0.0050(8)
C00H 0.0272(10) 0.0291(10) 0.0331(11) 0.0055(8) -0.0102(9) -0.0094(8)
C00I 0.0248(10) 0.0292(10) 0.0257(10) -0.0042(8) 0.0043(8) -0.0109(8)
C00J 0.0180(9) 0.0367(11) 0.0246(10) 0.0065(8) -0.0012(8) 0.0026(8)
C00K 0.0417(12) 0.0150(9) 0.0349(11) 0.0025(8) -0.0080(9) -0.0051(8)

loop_
_atom_type_symbol
_atom_type_description
_atom_type_scat_dispersion_real
_atom_type_scat_dispersion_imag
_atom_type_scat_source
C C 0.0033 0.0016 'International Tables Vol C Tables 4.2.6.8 and 6.1.1.4'
H H 0.0000 0.0000 'International Tables Vol C Tables 4.2.6.8 and 6.1.1.4'
N N 0.0061 0.0033 'International Tables Vol C Tables 4.2.6.8 and 6.1.1.4'
Al Al 0.0645 0.0514 'International Tables Vol C Tables 4.2.6.8 and 6.1.1.4'

loop_
_geom_angle_atom_site_label_1
_geom_angle_atom_site_label_2
_geom_angle_atom_site_label_3
_geom_angle
_geom_angle_site_symmetry_1
_geom_angle_site_symmetry_3
_geom_angle_publ_flag
C1 Al1 C11 110.19(7) . . ?
C1 Al1 H1 108.2(7) . . ?
C11 Al1 H1 111.7(6) . . ?
C1 Al1 H2 105.7(6) . . ?
C11 Al1 H2 112.1(6) . . ?
H1 Al1 H2 108.6(9) . . ?
C1 N1 C00B 111.62(14) . . ?
C1 N1 C00C 125.28(14) . . ?
C00B N1 C00C 123.11(14) . . ?
C1 N2 C00A 111.23(14) . . ?
C1 N2 C00F 124.94(14) . . ?
C00A N2 C00F 123.81(14) . . ?
N2 C1 N1 104.40(14) . . ?
N2 C1 Al1 128.05(12) . . ?
N1 C1 Al1 127.45(12) . . ?
C008 C005 C11 108.58(15) . . ?
C008 C005 C00E 128.26(16) . . ?
C11 C005 C00E 123.16(15) . . ?
C009 C006 C11 108.35(15) . . ?
C009 C006 C00J 127.91(16) . . ?
C11 C006 C00J 123.74(16) . . ?
C006 C11 C005 105.29(14) . . ?
C006 C11 C00I 121.59(16) . . ?
C005 C11 C00I 121.33(15) . . ?
C006 C11 Al1 98.28(11) . . ?
C005 C11 Al1 96.81(11) . . ?
C00I C11 Al1 108.15(11) . . ?
C005 C008 C009 108.63(15) . . ?
C005 C008 C00D 128.18(16) . . ?
C009 C008 C00D 123.08(15) . . ?
C006 C009 C008 108.87(15) . . ?
C006 C009 C00G 127.61(16) . . ?
C008 C009 C00G 123.44(16) . . ?
C00B C00A N2 106.38(15) . . ?
C00B C00A C00K 130.73(17) . . ?
N2 C00A C00K 122.89(16) . . ?
C00A C00B N1 106.37(15) . . ?
C00A C00B C00H 131.64(16) . . ?
N1 C00B C00H 122.00(16) . . ?
N1 C00C H00A 109.5 . . ?
N1 C00C H00B 109.5 . . ?
H00A C00C H00B 109.5 . . ?
N1 C00C H00C 109.5 . . ?
H00A C00C H00C 109.5 . . ?
H00B C00C H00C 109.5 . . ?
C008 C00D H00D 109.5 . . ?
C008 C00D H00E 109.5 . . ?
H00D C00D H00E 109.5 . . ?
C008 C00D H00F 109.5 . . ?
H00D C00D H00F 109.5 . . ?
H00E C00D H00F 109.5 . . ?
C005 C00E H00G 109.5 . . ?
C005 C00E H00H 109.5 . . ?
H00G C00E H00H 109.5 . . ?
C005 C00E H00I 109.5 . . ?
H00G C00E H00I 109.5 . . ?
H00H C00E H00I 109.5 . . ?
N2 C00F H00J 109.5 . . ?
N2 C00F H00K 109.5 . . ?
H00J C00F H00K 109.5 . . ?
N2 C00F H00L 109.5 . . ?
H00J C00F H00L 109.5 . . ?
H00K C00F H00L 109.5 . . ?
C009 C00G H00M 109.5 . . ?
C009 C00G H00N 109.5 . . ?
H00M C00G H00N 109.5 . . ?
C009 C00G H00O 109.5 . . ?
H00M C00G H00O 109.5 . . ?
H00N C00G H00O 109.5 . . ?
C00B C00H H00P 109.5 . . ?
C00B C00H H00Q 109.5 . . ?
H00P C00H H00Q 109.5 . . ?
C00B C00H H00R 109.5 . . ?
H00P C00H H00R 109.5 . . ?
H00Q C00H H00R 109.5 . . ?
C11 C00I H00S 109.5 . . ?
C11 C00I H00T 109.5 . . ?
H00S C00I H00T 109.5 . . ?
C11 C00I H00U 109.5 . . ?
H00S C00I H00U 109.5 . . ?
H00T C00I H00U 109.5 . . ?
C006 C00J H00V 109.5 . . ?
C006 C00J H00W 109.5 . . ?
H00V C00J H00W 109.5 . . ?
C006 C00J H00X 109.5 . . ?
H00V C00J H00X 109.5 . . ?
H00W C00J H00X 109.5 . . ?
C00A C00K H00Y 109.5 . . ?
C00A C00K H00Z 109.5 . . ?
H00Y C00K H00Z 109.5 . . ?
C00A C00K H010 109.5 . . ?
H00Y C00K H010 109.5 . . ?
H00Z C00K H010 109.5 . . ?

loop_
_geom_bond_atom_site_label_1
_geom_bond_atom_site_label_2
_geom_bond_distance
_geom_bond_site_symmetry_2
_geom_bond_publ_flag
Al1 C1 2.0296(17) . ?
Al1 C11 2.0699(18) . ?
Al1 H1 1.430(13) . ?
Al1 H2 1.576(17) . ?
N1 C1 1.351(2) . ?
N1 C00B 1.383(2) . ?
N1 C00C 1.461(2) . ?
N2 C1 1.350(2) . ?
N2 C00A 1.391(2) . ?
N2 C00F 1.460(2) . ?
C005 C008 1.375(2) . ?
C005 C11 1.468(2) . ?
C005 C00E 1.506(2) . ?
C006 C009 1.381(2) . ?
C006 C11 1.462(2) . ?
C006 C00J 1.506(2) . ?
C11 C00I 1.523(2) . ?
C008 C009 1.443(2) . ?
C008 C00D 1.500(2) . ?
C009 C00G 1.503(2) . ?
C00A C00B 1.352(2) . ?
C00A C00K 1.488(2) . ?
C00B C00H 1.490(2) . ?
C00C H00A 0.9600 . ?
C00C H00B 0.9600 . ?
C00C H00C 0.9600 . ?
C00D H00D 0.9600 . ?
C00D H00E 0.9600 . ?
C00D H00F 0.9600 . ?
C00E H00G 0.9600 . ?
C00E H00H 0.9600 . ?
C00E H00I 0.9600 . ?
C00F H00J 0.9600 . ?
C00F H00K 0.9600 . ?
C00F H00L 0.9600 . ?
C00G H00M 0.9600 . ?
C00G H00N 0.9600 . ?
C00G H00O 0.9600 . ?
C00H H00P 0.9600 . ?
C00H H00Q 0.9600 . ?
C00H H00R 0.9600 . ?
C00I H00S 0.9600 . ?
C00I H00T 0.9600 . ?
C00I H00U 0.9600 . ?
C00J H00V 0.9600 . ?
C00J H00W 0.9600 . ?
C00J H00X 0.9600 . ?
C00K H00Y 0.9600 . ?
C00K H00Z 0.9600 . ?
C00K H010 0.9600 . ?
